data_7016165
loop_
_publ_author_name
'Oztopcu, Ozg\"ur'
'Mereiter, Kurt'
'Puchberger, Michael'
'Kirchner, Karl A.'

_publ_section_title
;
 Tri- and tetracoordinate copper(i) complexes bearing bidentate
 soft/hard SN and SeN ligands based on 2-aminopyridine.
;
_journal_issue 26
_journal_name_full 'Dalton transactions (Cambridge, England : 2003)'
_journal_page_first 7008
_journal_page_last 7021
_journal_paper_doi 10.1039/c1dt10377f
_journal_volume 40
_journal_year 2011
_chemical_formula_moiety 'C11 H19 N2 P S'
_chemical_formula_sum 'C11 H19 N2 P S'
_chemical_formula_weight 242.31
_chemical_name_common '1462 SPN-iPr at 100K'
_chemical_name_systematic
;
?
;
_space_group_IT_number 14
_symmetry_cell_setting monoclinic
_symmetry_space_group_name_Hall '-P 2ybc'
_symmetry_space_group_name_H-M 'P 1 21/c 1'
_atom_sites_solution_hydrogens geom
_atom_sites_solution_primary direct
_atom_sites_solution_secondary difmap
_audit_creation_method SHELXL-97
_cell_angle_alpha 90.00
_cell_angle_beta 108.842(1)
_cell_angle_gamma 90.00
_cell_formula_units_Z 8
_cell_length_a 16.0217(4)
_cell_length_b 10.5230(2)
_cell_length_c 16.4570(4)
_cell_measurement_reflns_used 9518
_cell_measurement_temperature 100(2)
_cell_measurement_theta_max 30.00
_cell_measurement_theta_min 2.34
_cell_volume 2625.91(11)
_computing_cell_refinement 'Bruker SAINT'
_computing_data_collection 'Bruker SMART'
_computing_data_reduction 'Bruker SAINT, SADABS, XPREP'
_computing_molecular_graphics 'Bruker SHELXTL'
_computing_publication_material 'Bruker SHELXTL'
_computing_structure_refinement 'SHELXL-97 (Sheldrick, 2008)'
_computing_structure_solution 'SHELXS-97 (Sheldrick, 2008)'
_diffrn_ambient_temperature 100(2)
_diffrn_measured_fraction_theta_full 0.996
_diffrn_measured_fraction_theta_max 0.996
_diffrn_measurement_device_type 'Bruker Smart APEX CCD'
_diffrn_measurement_method '\f and \w scans'
_diffrn_radiation_monochromator graphite
_diffrn_radiation_source 'fine-focus sealed tube'
_diffrn_radiation_type MoK\a
_diffrn_radiation_wavelength 0.71073
_diffrn_reflns_av_R_equivalents 0.0165
_diffrn_reflns_av_sigmaI/netI 0.0146
_diffrn_reflns_limit_h_max 16
_diffrn_reflns_limit_h_min -22
_diffrn_reflns_limit_k_max 14
_diffrn_reflns_limit_k_min -14
_diffrn_reflns_limit_l_max 22
_diffrn_reflns_limit_l_min -23
_diffrn_reflns_number 28789
_diffrn_reflns_theta_full 30.00
_diffrn_reflns_theta_max 30.00
_diffrn_reflns_theta_min 2.34
_diffrn_standards_decay_% 0
_exptl_absorpt_coefficient_mu 0.341
_exptl_absorpt_correction_T_max 1.00
_exptl_absorpt_correction_T_min 0.81
_exptl_absorpt_correction_type multi-scan
_exptl_absorpt_process_details 'program SADABS'
_exptl_crystal_colour colorless
_exptl_crystal_density_diffrn 1.226
_exptl_crystal_density_method 'not measured'
_exptl_crystal_description prism
_exptl_crystal_F_000 1040
_exptl_crystal_size_max 0.59
_exptl_crystal_size_mid 0.25
_exptl_crystal_size_min 0.23
_refine_diff_density_max 0.498
_refine_diff_density_min -0.463
_refine_diff_density_rms 0.057
_refine_ls_extinction_method none
_refine_ls_goodness_of_fit_ref 1.021
_refine_ls_hydrogen_treatment constr
_refine_ls_matrix_type full
_refine_ls_number_parameters 279
_refine_ls_number_reflns 7633
_refine_ls_number_restraints 0
_refine_ls_restrained_S_all 1.021
_refine_ls_R_factor_all 0.0299
_refine_ls_R_factor_gt 0.0267
_refine_ls_shift/su_max 0.001
_refine_ls_shift/su_mean 0.000
_refine_ls_structure_factor_coef Fsqd
_refine_ls_weighting_details 'calc w=1/[\s^2^(Fo^2^)+(0.0445P)^2^+0.8597P] where P=(Fo^2^+2Fc^2^)/3'
_refine_ls_weighting_scheme calc
_refine_ls_wR_factor_gt 0.0738
_refine_ls_wR_factor_ref 0.0768
_reflns_number_gt 6948
_reflns_number_total 7633
_reflns_threshold_expression >2sigma(I)
_cod_data_source_file c1dt10377f.txt
_cod_data_source_block 1b-1462
_cod_depositor_comments
;
The following automatic conversions were performed:

'_symmetry_cell_setting' value 'Monoclinic' changed to 'monoclinic'
according to /home/saulius/struct/CIF-dictionaries/cif_core.dic
dictionary named 'cif_core.dic' version 2.4.1 from 2010-06-29.

Automatic conversion script
Id: cif_fix_values 1715 2011-07-08 13:25:40Z adriana 
;
_cod_original_cell_volume 2625.91(10)
_cod_original_sg_symbol_H-M P2(1)/c
_cod_database_code 7016165

loop_
_symmetry_equiv_pos_as_xyz
'x, y, z'
'-x, y+1/2, -z+1/2'
'-x, -y, -z'
'x, -y-1/2, z-1/2'

loop_
_atom_site_label
_atom_site_type_symbol
_atom_site_fract_x
_atom_site_fract_y
_atom_site_fract_z
_atom_site_U_iso_or_equiv
_atom_site_adp_type
_atom_site_occupancy
_atom_site_symmetry_multiplicity
_atom_site_calc_flag
_atom_site_refinement_flags
_atom_site_disorder_assembly
_atom_site_disorder_group
S1 S 0.228323(16) 0.46496(2) 0.266634(15) 0.01765(6) Uani 1 1 d . . .
P1 P 0.294042(15) 0.32385(2) 0.238145(14) 0.01347(5) Uani 1 1 d . . .
N1 N 0.43963(5) 0.19678(8) 0.18998(5) 0.01931(16) Uani 1 1 d . . .
N2 N 0.37380(5) 0.38801(7) 0.20517(5) 0.01581(14) Uani 1 1 d . . .
H2N H 0.3766 0.4715 0.2048 0.019 Uiso 1 1 calc R . .
C1 C 0.43600(6) 0.32227(9) 0.17837(6) 0.01579(16) Uani 1 1 d . . .
C2 C 0.49202(6) 0.38926(10) 0.14307(6) 0.02000(18) Uani 1 1 d . . .
H2 H 0.4871 0.4787 0.1354 0.024 Uiso 1 1 calc R . .
C3 C 0.55453(7) 0.32069(11) 0.11992(7) 0.0243(2) Uani 1 1 d . . .
H3 H 0.5931 0.3626 0.0953 0.029 Uiso 1 1 calc R . .
C4 C 0.56033(7) 0.18989(11) 0.13298(7) 0.0256(2) Uani 1 1 d . . .
H4 H 0.6034 0.1411 0.1185 0.031 Uiso 1 1 calc R . .
C5 C 0.50187(7) 0.13296(10) 0.16748(7) 0.02307(19) Uani 1 1 d . . .
H5 H 0.5056 0.0436 0.1759 0.028 Uiso 1 1 calc R . .
C6 C 0.22711(6) 0.22743(9) 0.14814(6) 0.01829(17) Uani 1 1 d . . .
H6 H 0.2672 0.1655 0.1332 0.022 Uiso 1 1 calc R . .
C7 C 0.18660(8) 0.31294(11) 0.06979(7) 0.0275(2) Uani 1 1 d . . .
H7A H 0.1576 0.2601 0.0195 0.041 Uiso 1 1 calc R . .
H7B H 0.2332 0.3635 0.0587 0.041 Uiso 1 1 calc R . .
H7C H 0.1432 0.3699 0.0810 0.041 Uiso 1 1 calc R . .
C8 C 0.15468(7) 0.15171(11) 0.16845(7) 0.0259(2) Uani 1 1 d . . .
H8A H 0.1188 0.1070 0.1167 0.039 Uiso 1 1 calc R . .
H8B H 0.1172 0.2099 0.1878 0.039 Uiso 1 1 calc R . .
H8C H 0.1817 0.0898 0.2138 0.039 Uiso 1 1 calc R . .
C9 C 0.34750(6) 0.22063(9) 0.33034(6) 0.01930(18) Uani 1 1 d . . .
H9 H 0.3615 0.1377 0.3080 0.023 Uiso 1 1 calc R . .
C10 C 0.43422(7) 0.27979(12) 0.38702(7) 0.0278(2) Uani 1 1 d . . .
H10A H 0.4604 0.2256 0.4372 0.042 Uiso 1 1 calc R . .
H10B H 0.4225 0.3643 0.4060 0.042 Uiso 1 1 calc R . .
H10C H 0.4752 0.2874 0.3541 0.042 Uiso 1 1 calc R . .
C11 C 0.28696(8) 0.19403(11) 0.38422(7) 0.0278(2) Uani 1 1 d . . .
H11A H 0.3168 0.1363 0.4314 0.042 Uiso 1 1 calc R . .
H11B H 0.2321 0.1548 0.3479 0.042 Uiso 1 1 calc R . .
H11C H 0.2734 0.2741 0.4077 0.042 Uiso 1 1 calc R . .
S2 S 0.321245(15) 0.61130(2) 0.049597(15) 0.01724(6) Uani 1 1 d . . .
P2 P 0.222400(15) 0.72838(2) 0.035257(15) 0.01369(6) Uani 1 1 d . . .
N3 N 0.06091(5) 0.84375(8) 0.06950(6) 0.02198(17) Uani 1 1 d . . .
N4 N 0.16283(5) 0.67719(8) 0.09637(5) 0.01783(15) Uani 1 1 d . . .
H4N H 0.1816 0.6070 0.1257 0.021 Uiso 1 1 calc R . .
C12 C 0.08759(6) 0.73167(9) 0.10654(6) 0.01744(17) Uani 1 1 d . . .
C13 C 0.04335(7) 0.66608(11) 0.15517(6) 0.02259(19) Uani 1 1 d . . .
H13 H 0.0621 0.5841 0.1779 0.027 Uiso 1 1 calc R . .
C14 C -0.02803(7) 0.72467(13) 0.16871(7) 0.0290(2) Uani 1 1 d . . .
H14 H -0.0589 0.6834 0.2017 0.035 Uiso 1 1 calc R . .
C15 C -0.05466(7) 0.84401(12) 0.13400(8) 0.0296(2) Uani 1 1 d . . .
H15 H -0.1024 0.8871 0.1443 0.035 Uiso 1 1 calc R . .
C16 C -0.00945(7) 0.89800(10) 0.08409(8) 0.0263(2) Uani 1 1 d . . .
H16 H -0.0290 0.9782 0.0584 0.032 Uiso 1 1 calc R . .
C17 C 0.25909(6) 0.88939(8) 0.07158(6) 0.01620(16) Uani 1 1 d . . .
H17 H 0.2058 0.9431 0.0648 0.019 Uiso 1 1 calc R . .
C18 C 0.31352(7) 0.88475(10) 0.16721(6) 0.02245(19) Uani 1 1 d . . .
H18A H 0.3346 0.9703 0.1871 0.034 Uiso 1 1 calc R . .
H18B H 0.3641 0.8280 0.1755 0.034 Uiso 1 1 calc R . .
H18C H 0.2767 0.8530 0.2001 0.034 Uiso 1 1 calc R . .
C19 C 0.31214(7) 0.94917(10) 0.01891(7) 0.02221(19) Uani 1 1 d . . .
H19A H 0.3325 1.0338 0.0417 0.033 Uiso 1 1 calc R . .
H19B H 0.2747 0.9565 -0.0412 0.033 Uiso 1 1 calc R . .
H19C H 0.3632 0.8954 0.0225 0.033 Uiso 1 1 calc R . .
C20 C 0.14719(6) 0.73410(9) -0.07623(6) 0.01842(17) Uani 1 1 d . . .
H20 H 0.1159 0.8178 -0.0857 0.022 Uiso 1 1 calc R . .
C21 C 0.07815(7) 0.62794(12) -0.09235(7) 0.0285(2) Uani 1 1 d . . .
H21A H 0.0421 0.6276 -0.1531 0.043 Uiso 1 1 calc R . .
H21B H 0.0403 0.6426 -0.0569 0.043 Uiso 1 1 calc R . .
H21C H 0.1080 0.5458 -0.0773 0.043 Uiso 1 1 calc R . .
C22 C 0.19814(7) 0.72190(10) -0.14043(6) 0.0237(2) Uani 1 1 d . . .
H22A H 0.1568 0.7268 -0.1991 0.035 Uiso 1 1 calc R . .
H22B H 0.2290 0.6401 -0.1321 0.035 Uiso 1 1 calc R . .
H22C H 0.2412 0.7911 -0.1311 0.035 Uiso 1 1 calc R . .

loop_
_atom_site_aniso_label
_atom_site_aniso_U_11
_atom_site_aniso_U_22
_atom_site_aniso_U_33
_atom_site_aniso_U_23
_atom_site_aniso_U_13
_atom_site_aniso_U_12
S1 0.02178(11) 0.01610(10) 0.01740(11) 0.00029(7) 0.00959(8) 0.00350(8)
P1 0.01481(10) 0.01272(10) 0.01371(10) 0.00031(7) 0.00577(8) 0.00017(7)
N1 0.0184(4) 0.0191(4) 0.0211(4) 0.0002(3) 0.0073(3) 0.0027(3)
N2 0.0162(3) 0.0136(3) 0.0195(4) 0.0008(3) 0.0084(3) -0.0001(3)
C1 0.0133(4) 0.0196(4) 0.0140(4) 0.0001(3) 0.0038(3) 0.0009(3)
C2 0.0162(4) 0.0257(5) 0.0184(4) 0.0034(3) 0.0059(3) -0.0001(3)
C3 0.0172(4) 0.0374(6) 0.0198(4) 0.0022(4) 0.0081(4) 0.0007(4)
C4 0.0186(4) 0.0370(6) 0.0217(5) -0.0037(4) 0.0074(4) 0.0065(4)
C5 0.0209(4) 0.0241(5) 0.0234(5) -0.0020(4) 0.0060(4) 0.0059(4)
C6 0.0194(4) 0.0177(4) 0.0191(4) -0.0045(3) 0.0080(3) -0.0034(3)
C7 0.0302(5) 0.0315(5) 0.0170(4) -0.0008(4) 0.0022(4) -0.0100(4)
C8 0.0255(5) 0.0248(5) 0.0299(5) -0.0045(4) 0.0126(4) -0.0095(4)
C9 0.0219(4) 0.0186(4) 0.0182(4) 0.0048(3) 0.0076(3) 0.0032(3)
C10 0.0250(5) 0.0359(6) 0.0186(4) 0.0052(4) 0.0016(4) 0.0004(4)
C11 0.0310(5) 0.0304(5) 0.0259(5) 0.0111(4) 0.0144(4) 0.0035(4)
S2 0.01766(11) 0.01671(10) 0.01890(11) 0.00351(8) 0.00803(8) 0.00449(7)
P2 0.01392(10) 0.01284(10) 0.01506(10) 0.00156(7) 0.00572(8) 0.00099(7)
N3 0.0167(4) 0.0195(4) 0.0316(5) -0.0026(3) 0.0103(3) 0.0006(3)
N4 0.0186(4) 0.0162(3) 0.0220(4) 0.0043(3) 0.0110(3) 0.0021(3)
C12 0.0156(4) 0.0200(4) 0.0181(4) -0.0035(3) 0.0074(3) -0.0024(3)
C13 0.0179(4) 0.0324(5) 0.0184(4) 0.0001(4) 0.0070(3) -0.0051(4)
C14 0.0180(5) 0.0507(7) 0.0207(5) -0.0059(4) 0.0095(4) -0.0069(4)
C15 0.0159(4) 0.0435(6) 0.0308(5) -0.0176(5) 0.0097(4) -0.0027(4)
C16 0.0167(4) 0.0247(5) 0.0376(6) -0.0100(4) 0.0087(4) 0.0002(4)
C17 0.0178(4) 0.0139(4) 0.0173(4) 0.0000(3) 0.0062(3) 0.0000(3)
C18 0.0281(5) 0.0218(4) 0.0164(4) -0.0016(3) 0.0056(4) -0.0019(4)
C19 0.0268(5) 0.0197(4) 0.0215(4) 0.0003(3) 0.0097(4) -0.0063(4)
C20 0.0170(4) 0.0184(4) 0.0181(4) 0.0009(3) 0.0032(3) 0.0010(3)
C21 0.0233(5) 0.0353(6) 0.0257(5) -0.0049(4) 0.0063(4) -0.0102(4)
C22 0.0252(5) 0.0289(5) 0.0165(4) 0.0016(4) 0.0062(4) -0.0014(4)

loop_
_atom_type_symbol
_atom_type_description
_atom_type_scat_dispersion_real
_atom_type_scat_dispersion_imag
_atom_type_scat_source
C C 0.0033 0.0016 'International Tables Vol C Tables 4.2.6.8 and 6.1.1.4'
H H 0.0000 0.0000 'International Tables Vol C Tables 4.2.6.8 and 6.1.1.4'
N N 0.0061 0.0033 'International Tables Vol C Tables 4.2.6.8 and 6.1.1.4'
P P 0.1023 0.0942 'International Tables Vol C Tables 4.2.6.8 and 6.1.1.4'
S S 0.1246 0.1234 'International Tables Vol C Tables 4.2.6.8 and 6.1.1.4'

loop_
_geom_angle_atom_site_label_1
_geom_angle_atom_site_label_2
_geom_angle_atom_site_label_3
_geom_angle
_geom_angle_site_symmetry_1
_geom_angle_site_symmetry_3
_geom_angle_publ_flag
N2 P1 C6 105.60(4) . . ?
N2 P1 C9 107.67(4) . . ?
C6 P1 C9 109.62(5) . . ?
N2 P1 S1 107.18(3) . . ?
C6 P1 S1 113.18(3) . . ?
C9 P1 S1 113.14(3) . . ?
C1 N1 C5 117.12(9) . . ?
C1 N2 P1 126.65(6) . . ?
C1 N2 H2N 116.7 . . ?
P1 N2 H2N 116.7 . . ?
N1 C1 N2 116.63(8) . . ?
N1 C1 C2 123.48(9) . . ?
N2 C1 C2 119.87(8) . . ?
C3 C2 C1 117.88(10) . . ?
C3 C2 H2 121.1 . . ?
C1 C2 H2 121.1 . . ?
C2 C3 C4 119.43(10) . . ?
C2 C3 H3 120.3 . . ?
C4 C3 H3 120.3 . . ?
C5 C4 C3 118.22(9) . . ?
C5 C4 H4 120.9 . . ?
C3 C4 H4 120.9 . . ?
N1 C5 C4 123.85(10) . . ?
N1 C5 H5 118.1 . . ?
C4 C5 H5 118.1 . . ?
C8 C6 C7 110.12(9) . . ?
C8 C6 P1 113.53(7) . . ?
C7 C6 P1 109.48(7) . . ?
C8 C6 H6 107.8 . . ?
C7 C6 H6 107.8 . . ?
P1 C6 H6 107.8 . . ?
C6 C7 H7A 109.5 . . ?
C6 C7 H7B 109.5 . . ?
H7A C7 H7B 109.5 . . ?
C6 C7 H7C 109.5 . . ?
H7A C7 H7C 109.5 . . ?
H7B C7 H7C 109.5 . . ?
C6 C8 H8A 109.5 . . ?
C6 C8 H8B 109.5 . . ?
H8A C8 H8B 109.5 . . ?
C6 C8 H8C 109.5 . . ?
H8A C8 H8C 109.5 . . ?
H8B C8 H8C 109.5 . . ?
C10 C9 C11 109.87(9) . . ?
C10 C9 P1 110.57(7) . . ?
C11 C9 P1 111.80(7) . . ?
C10 C9 H9 108.2 . . ?
C11 C9 H9 108.2 . . ?
P1 C9 H9 108.2 . . ?
C9 C10 H10A 109.5 . . ?
C9 C10 H10B 109.5 . . ?
H10A C10 H10B 109.5 . . ?
C9 C10 H10C 109.5 . . ?
H10A C10 H10C 109.5 . . ?
H10B C10 H10C 109.5 . . ?
C9 C11 H11A 109.5 . . ?
C9 C11 H11B 109.5 . . ?
H11A C11 H11B 109.5 . . ?
C9 C11 H11C 109.5 . . ?
H11A C11 H11C 109.5 . . ?
H11B C11 H11C 109.5 . . ?
N4 P2 C17 106.59(4) . . ?
N4 P2 C20 106.91(4) . . ?
C17 P2 C20 109.45(4) . . ?
N4 P2 S2 108.60(3) . . ?
C17 P2 S2 112.40(3) . . ?
C20 P2 S2 112.56(3) . . ?
C12 N3 C16 117.05(9) . . ?
C12 N4 P2 128.31(7) . . ?
C12 N4 H4N 115.8 . . ?
P2 N4 H4N 115.8 . . ?
N3 C12 N4 118.12(8) . . ?
N3 C12 C13 123.17(9) . . ?
N4 C12 C13 118.70(9) . . ?
C14 C13 C12 117.92(10) . . ?
C14 C13 H13 121.0 . . ?
C12 C13 H13 121.0 . . ?
C13 C14 C15 119.90(10) . . ?
C13 C14 H14 120.0 . . ?
C15 C14 H14 120.0 . . ?
C16 C15 C14 117.80(10) . . ?
C16 C15 H15 121.1 . . ?
C14 C15 H15 121.1 . . ?
N3 C16 C15 124.02(11) . . ?
N3 C16 H16 118.0 . . ?
C15 C16 H16 118.0 . . ?
C19 C17 C18 110.99(8) . . ?
C19 C17 P2 111.96(6) . . ?
C18 C17 P2 108.79(6) . . ?
C19 C17 H17 108.3 . . ?
C18 C17 H17 108.3 . . ?
P2 C17 H17 108.3 . . ?
C17 C18 H18A 109.5 . . ?
C17 C18 H18B 109.5 . . ?
H18A C18 H18B 109.5 . . ?
C17 C18 H18C 109.5 . . ?
H18A C18 H18C 109.5 . . ?
H18B C18 H18C 109.5 . . ?
C17 C19 H19A 109.5 . . ?
C17 C19 H19B 109.5 . . ?
H19A C19 H19B 109.5 . . ?
C17 C19 H19C 109.5 . . ?
H19A C19 H19C 109.5 . . ?
H19B C19 H19C 109.5 . . ?
C21 C20 C22 109.53(8) . . ?
C21 C20 P2 110.58(7) . . ?
C22 C20 P2 111.13(7) . . ?
C21 C20 H20 108.5 . . ?
C22 C20 H20 108.5 . . ?
P2 C20 H20 108.5 . . ?
C20 C21 H21A 109.5 . . ?
C20 C21 H21B 109.5 . . ?
H21A C21 H21B 109.5 . . ?
C20 C21 H21C 109.5 . . ?
H21A C21 H21C 109.5 . . ?
H21B C21 H21C 109.5 . . ?
C20 C22 H22A 109.5 . . ?
C20 C22 H22B 109.5 . . ?
H22A C22 H22B 109.5 . . ?
C20 C22 H22C 109.5 . . ?
H22A C22 H22C 109.5 . . ?
H22B C22 H22C 109.5 . . ?

loop_
_geom_bond_atom_site_label_1
_geom_bond_atom_site_label_2
_geom_bond_distance
_geom_bond_site_symmetry_2
_geom_bond_publ_flag
S1 P1 1.9627(3) . ?
P1 N2 1.6826(8) . ?
P1 C6 1.8297(10) . ?
P1 C9 1.8375(10) . ?
N1 C1 1.3329(12) . ?
N1 C5 1.3494(12) . ?
N2 C1 1.3963(11) . ?
N2 H2N 0.8800 . ?
C1 C2 1.4061(13) . ?
C2 C3 1.3840(14) . ?
C2 H2 0.9500 . ?
C3 C4 1.3916(16) . ?
C3 H3 0.9500 . ?
C4 C5 1.3792(15) . ?
C4 H4 0.9500 . ?
C5 H5 0.9500 . ?
C6 C8 1.5310(13) . ?
C6 C7 1.5339(14) . ?
C6 H6 1.0000 . ?
C7 H7A 0.9800 . ?
C7 H7B 0.9800 . ?
C7 H7C 0.9800 . ?
C8 H8A 0.9800 . ?
C8 H8B 0.9800 . ?
C8 H8C 0.9800 . ?
C9 C10 1.5332(15) . ?
C9 C11 1.5365(14) . ?
C9 H9 1.0000 . ?
C10 H10A 0.9800 . ?
C10 H10B 0.9800 . ?
C10 H10C 0.9800 . ?
C11 H11A 0.9800 . ?
C11 H11B 0.9800 . ?
C11 H11C 0.9800 . ?
S2 P2 1.9596(3) . ?
P2 N4 1.6830(8) . ?
P2 C17 1.8294(9) . ?
P2 C20 1.8423(10) . ?
N3 C12 1.3331(13) . ?
N3 C16 1.3525(13) . ?
N4 C12 1.3928(12) . ?
N4 H4N 0.8800 . ?
C12 C13 1.4091(13) . ?
C13 C14 1.3792(15) . ?
C13 H13 0.9500 . ?
C14 C15 1.3885(19) . ?
C14 H14 0.9500 . ?
C15 C16 1.3806(17) . ?
C15 H15 0.9500 . ?
C16 H16 0.9500 . ?
C17 C19 1.5315(13) . ?
C17 C18 1.5340(13) . ?
C17 H17 1.0000 . ?
C18 H18A 0.9800 . ?
C18 H18B 0.9800 . ?
C18 H18C 0.9800 . ?
C19 H19A 0.9800 . ?
C19 H19B 0.9800 . ?
C19 H19C 0.9800 . ?
C20 C21 1.5338(14) . ?
C20 C22 1.5350(14) . ?
C20 H20 1.0000 . ?
C21 H21A 0.9800 . ?
C21 H21B 0.9800 . ?
C21 H21C 0.9800 . ?
C22 H22A 0.9800 . ?
C22 H22B 0.9800 . ?
C22 H22C 0.9800 . ?

loop_
_geom_hbond_atom_site_label_D
_geom_hbond_atom_site_label_H
_geom_hbond_atom_site_label_A
_geom_hbond_distance_DH
_geom_hbond_distance_HA
_geom_hbond_distance_DA
_geom_hbond_angle_DHA
_geom_hbond_site_symmetry_A
N2 H2N S2 0.88 2.83 3.3753(8) 121.6 .
N4 H4N S1 0.88 2.66 3.4700(8) 154.2 .
C2 H2 S2 0.95 2.93 3.5487(10) 124.0 .
C13 H13 S1 0.95 2.88 3.6215(11) 135.9 .

loop_
_geom_torsion_atom_site_label_1
_geom_torsion_atom_site_label_2
_geom_torsion_atom_site_label_3
_geom_torsion_atom_site_label_4
_geom_torsion
_geom_torsion_site_symmetry_1
_geom_torsion_site_symmetry_2
_geom_torsion_site_symmetry_3
_geom_torsion_site_symmetry_4
_geom_torsion_publ_flag
C6 P1 N2 C1 -58.86(9) . . . . ?
C9 P1 N2 C1 58.18(9) . . . . ?
S1 P1 N2 C1 -179.80(7) . . . . ?
C5 N1 C1 N2 -177.42(8) . . . . ?
C5 N1 C1 C2 1.12(14) . . . . ?
P1 N2 C1 N1 -8.89(12) . . . . ?
P1 N2 C1 C2 172.52(7) . . . . ?
N1 C1 C2 C3 -0.51(14) . . . . ?
N2 C1 C2 C3 177.98(9) . . . . ?
C1 C2 C3 C4 -0.64(15) . . . . ?
C2 C3 C4 C5 1.12(15) . . . . ?
C1 N1 C5 C4 -0.60(15) . . . . ?
C3 C4 C5 N1 -0.51(16) . . . . ?
N2 P1 C6 C8 175.25(7) . . . . ?
C9 P1 C6 C8 59.53(8) . . . . ?
S1 P1 C6 C8 -67.80(8) . . . . ?
N2 P1 C6 C7 -61.24(8) . . . . ?
C9 P1 C6 C7 -176.96(7) . . . . ?
S1 P1 C6 C7 55.71(8) . . . . ?
N2 P1 C9 C10 37.60(8) . . . . ?
C6 P1 C9 C10 152.01(7) . . . . ?
S1 P1 C9 C10 -80.64(7) . . . . ?
N2 P1 C9 C11 160.36(7) . . . . ?
C6 P1 C9 C11 -85.23(8) . . . . ?
S1 P1 C9 C11 42.12(8) . . . . ?
C17 P2 N4 C12 58.03(9) . . . . ?
C20 P2 N4 C12 -58.95(9) . . . . ?
S2 P2 N4 C12 179.35(8) . . . . ?
C16 N3 C12 N4 -176.52(9) . . . . ?
C16 N3 C12 C13 3.54(15) . . . . ?
P2 N4 C12 N3 -5.71(13) . . . . ?
P2 N4 C12 C13 174.23(7) . . . . ?
N3 C12 C13 C14 -3.71(15) . . . . ?
N4 C12 C13 C14 176.35(9) . . . . ?
C12 C13 C14 C15 0.67(15) . . . . ?
C13 C14 C15 C16 2.16(16) . . . . ?
C12 N3 C16 C15 -0.41(16) . . . . ?
C14 C15 C16 N3 -2.40(17) . . . . ?
N4 P2 C17 C19 -178.24(7) . . . . ?
C20 P2 C17 C19 -62.96(8) . . . . ?
S2 P2 C17 C19 62.89(7) . . . . ?
N4 P2 C17 C18 58.73(7) . . . . ?
C20 P2 C17 C18 174.01(7) . . . . ?
S2 P2 C17 C18 -60.14(7) . . . . ?
N4 P2 C20 C21 -33.31(8) . . . . ?
C17 P2 C20 C21 -148.38(7) . . . . ?
S2 P2 C20 C21 85.86(7) . . . . ?
N4 P2 C20 C22 -155.18(7) . . . . ?
C17 P2 C20 C22 89.75(7) . . . . ?
S2 P2 C20 C22 -36.01(8) . . . . ?
